data_2205417
loop_
_publ_author_name
'Fu, Yun-Long'
'Ji, Min'
'Shen, Xiu-Li'
'Ng, Seik Weng'

_publ_section_title
;
 Polymeric cobalt(II) diformate dimethylformamide 0.33-solvate
;
_journal_issue 4
_journal_name_full 'Acta Crystallographica Section E'
_journal_page_first m688
_journal_page_last m690
_journal_paper_doi 10.1107/S1600536805007786
_journal_volume 61
_journal_year 2005
_chemical_formula_iupac '[Co (C H O2)2], 0.33C3 H7 N O'
_chemical_formula_moiety '2C H O2, Co, 1/3C3 H7 N O'
_chemical_formula_sum 'C3 H4.33 Co N0.33 O4.33'
_chemical_formula_weight 173.33
_chemical_name_systematic
;
poly[[cobalt(II)-di-\m~3~-formato] dimethylformamide 0.33-solvate
;
_space_group_IT_number 14
_symmetry_cell_setting monoclinic
_symmetry_space_group_name_Hall '-P 2yn'
_symmetry_space_group_name_H-M 'P 1 21/n 1'
_atom_sites_solution_hydrogens geom
_atom_sites_solution_primary direct
_atom_sites_solution_secondary difmap
_audit_creation_method SHELXL-97
_cell_angle_alpha 90
_cell_angle_beta 91.3720(10)
_cell_angle_gamma 90
_cell_formula_units_Z 12
_cell_length_a 11.3457(7)
_cell_length_b 10.0117(7)
_cell_length_c 14.8200(10)
_cell_measurement_reflns_used 3103
_cell_measurement_temperature 295(2)
_cell_measurement_theta_max 27.0
_cell_measurement_theta_min 2.2
_cell_volume 1682.92(19)
_computing_cell_refinement 'SAINT (Bruker, 2002)'
_computing_data_collection 'SMART (Bruker, 2002)'
_computing_data_reduction SAINT
_computing_molecular_graphics 'ORTEPII (Johnson, 1976)'
_computing_publication_material SHELXL97
_computing_structure_refinement 'SHELXL97 (Sheldrick, 1997)'
_computing_structure_solution 'SHELXS97 (Sheldrick, 1997)'
_diffrn_ambient_temperature 295(2)
_diffrn_measured_fraction_theta_full 0.99
_diffrn_measured_fraction_theta_max 0.99
_diffrn_measurement_device_type 'Bruker APEX area-detector'
_diffrn_measurement_method '\f and \w'
_diffrn_radiation_monochromator graphite
_diffrn_radiation_source 'fine-focus sealed tube'
_diffrn_radiation_type MoK\a
_diffrn_radiation_wavelength 0.71073
_diffrn_reflns_av_R_equivalents 0.033
_diffrn_reflns_av_sigmaI/netI 0.041
_diffrn_reflns_limit_h_max 10
_diffrn_reflns_limit_h_min -14
_diffrn_reflns_limit_k_max 12
_diffrn_reflns_limit_k_min -12
_diffrn_reflns_limit_l_max 18
_diffrn_reflns_limit_l_min -15
_diffrn_reflns_number 9679
_diffrn_reflns_theta_full 27.0
_diffrn_reflns_theta_max 27.0
_diffrn_reflns_theta_min 2.2
_diffrn_standards_decay_% 0
_diffrn_standards_interval_count 0
_diffrn_standards_interval_time 0
_diffrn_standards_number 0
_exptl_absorpt_coefficient_mu 2.991
_exptl_absorpt_correction_T_max 0.767
_exptl_absorpt_correction_T_min 0.537
_exptl_absorpt_correction_type multi-scan
_exptl_absorpt_process_details '(SADABS; Bruker, 2002)'
_exptl_crystal_colour Red
_exptl_crystal_density_diffrn 2.052
_exptl_crystal_density_method 'not measured'
_exptl_crystal_description Block
_exptl_crystal_F_000 1036
_exptl_crystal_size_max 0.12
_exptl_crystal_size_mid 0.10
_exptl_crystal_size_min 0.09
_refine_diff_density_max 0.50
_refine_diff_density_min -0.36
_refine_ls_goodness_of_fit_ref 0.97
_refine_ls_hydrogen_treatment constr
_refine_ls_matrix_type full
_refine_ls_number_parameters 270
_refine_ls_number_reflns 3639
_refine_ls_number_restraints 19
_refine_ls_restrained_S_all 0.97
_refine_ls_R_factor_all 0.042
_refine_ls_R_factor_gt 0.033
_refine_ls_shift/su_max 0.001
_refine_ls_shift/su_mean 0.000
_refine_ls_structure_factor_coef Fsqd
_refine_ls_weighting_details 'calc w = 1/[\s^2^(Fo^2^)+(0.0444P)^2^] where P = (Fo^2^+2Fc^2^)/3'
_refine_ls_weighting_scheme calc
_refine_ls_wR_factor_gt 0.075
_refine_ls_wR_factor_ref 0.079
_reflns_number_gt 3055
_reflns_number_total 3639
_reflns_threshold_expression I>2\s(I)
_cod_data_source_file bt6622.cif
_cod_data_source_block I
_cod_depositor_comments
;
The following automatic conversions were performed:
'_symmetry_cell_setting' value 'Monoclinic' changed to 'monoclinic'
according to '/home/saulius/struct/CIF-dictionaries/cif_core.dic'
dictionary named 'cif_core.dic' version 2.4.1 from
2010-06-29.

'_exptl_absorpt_correction_type' value 'Multi-scan' changed
to 'multi-scan' according to
'/home/saulius/struct/CIF-dictionaries/cif_core.dic' dictionary named
'cif_core.dic' version 2.4.1 from 2010-06-29.

Automatic conversion script
Id: cif_fix_enum 1527 2010-12-29 10:47:43Z saulius 

The following automatic conversions were performed:

'_symmetry_cell_setting' value 'Monoclinic' changed to 'monoclinic'
according to /home/saulius/struct/CIF-dictionaries/cif_core.dic
dictionary named 'cif_core.dic' version 2.4.1 from
2010-06-29.

'_exptl_absorpt_correction_type' value 'Multi-scan'
changed to 'multi-scan' according to
/home/saulius/struct/CIF-dictionaries/cif_core.dic dictionary named
'cif_core.dic' version 2.4.1 from 2010-06-29.

Automatic conversion script
Id: cif_fix_values 1715 2011-07-08 13:25:40Z adriana 
;
_cod_original_cell_volume 1682.9(2)
_cod_original_sg_symbol_H-M 'P 21/n'
_cod_database_code 2205417
_cod_database_fobs_code 2205417

loop_
_symmetry_equiv_pos_as_xyz
'x, y, z'
'-x+1/2, y+1/2, -z+1/2'
'-x, -y, -z'
'x-1/2, -y-1/2, z-1/2'

loop_
_atom_site_label
_atom_site_fract_x
_atom_site_fract_y
_atom_site_fract_z
_atom_site_U_iso_or_equiv
_atom_site_adp_type
_atom_site_calc_flag
_atom_site_refinement_flags
_atom_site_occupancy
_atom_site_disorder_assembly
_atom_site_disorder_group
_atom_site_type_symbol
Co1 0.5000 0.5000 0.5000 0.02060(10) Uani d S 1 . . Co
Co2 0.0000 0.5000 0.5000 0.02070(10) Uani d S 1 . . Co
Co3 0.24509(3) 0.42763(4) 0.36592(2) 0.01674(11) Uani d . 1 . . Co
Co4 0.23945(3) 0.12263(3) 0.30462(2) 0.01856(11) Uani d . 1 . . Co
O1 0.3143(2) 0.5265(2) 0.47710(10) 0.0222(4) Uani d . 1 . . O
O2 0.1518(2) 0.5967(2) 0.5439(2) 0.0327(5) Uani d . 1 . . O
O3 0.5413(2) 0.5099(2) 0.36380(10) 0.0328(5) Uani d . 1 . . O
O4 0.3716(2) 0.5167(2) 0.28540(10) 0.0221(4) Uani d . 1 . . O
O5 0.4813(2) 0.2949(2) 0.49330(10) 0.0313(5) Uani d . 1 . . O
O6 0.3432(2) 0.2510(2) 0.38680(10) 0.0221(4) Uani d . 1 . . O
O7 -0.0066(2) 0.6277(2) 0.38920(10) 0.0335(5) Uani d . 1 . . O
O8 0.1524(2) 0.5900(2) 0.30760(10) 0.0218(4) Uani d . 1 . . O
O9 0.0984(2) 0.3525(2) 0.43120(10) 0.0219(4) Uani d . 1 . . O
O10 0.1036(2) 0.1362(2) 0.39340(10) 0.0265(5) Uani d . 1 . . O
O11 0.1949(2) 0.3116(2) 0.25120(10) 0.0213(4) Uani d . 1 . . O
O12 0.1936(2) 0.4540(2) 0.13470(10) 0.0292(5) Uani d . 1 . . O
O13 0.3714(5) 0.8617(5) 0.6659(3) 0.137(2) Uani d D 1 . . O
N1 0.2888(3) 1.0663(4) 0.6607(2) 0.0700(10) Uani d D 1 . . N
C1 0.2586(3) 0.5950(3) 0.5345(2) 0.0249(6) Uani d . 1 . . C
C2 0.4821(3) 0.5279(3) 0.2946(2) 0.0285(7) Uani d . 1 . . C
C3 0.4237(3) 0.2191(3) 0.4439(2) 0.0273(7) Uani d . 1 . . C
C4 0.0583(3) 0.6512(3) 0.3258(2) 0.0282(7) Uani d . 1 . . C
C5 0.0624(3) 0.2335(3) 0.4330(2) 0.0258(6) Uani d . 1 . . C
C6 0.1788(3) 0.3426(3) 0.1686(2) 0.0254(7) Uani d . 1 . . C
C7 0.2937(6) 0.9422(9) 0.6307(4) 0.101(4) Uani d PD 0.600(10) A 1 C
C8 0.3687(9) 1.1130(10) 0.7302(6) 0.146(6) Uani d PD 0.600(10) A 1 C
C9 0.2078(9) 1.1630(10) 0.6271(7) 0.144(7) Uani d PD 0.600(10) A 1 C
C7' 0.3688(9) 0.9844(9) 0.6982(6) 0.128(8) Uani d PD 0.400(10) A 2 C
C8' 0.2113(9) 1.016(2) 0.5899(6) 0.109(7) Uani d PD 0.400(10) A 2 C
C9' 0.2750(10) 1.2007(8) 0.6880(10) 0.145(9) Uani d PD 0.400(10) A 2 C
H1 0.3035 0.6491 0.5731 0.030 Uiso calc R 1 . . H
H2 0.5228 0.5523 0.2434 0.034 Uiso calc R 1 . . H
H3 0.4410 0.1286 0.4489 0.033 Uiso calc R 1 . . H
H4 0.0360 0.7208 0.2875 0.034 Uiso calc R 1 . . H
H5 -0.0028 0.2170 0.4683 0.031 Uiso calc R 1 . . H
H6 0.1534 0.2748 0.1299 0.030 Uiso calc R 1 . . H
H7 0.2422 0.9131 0.5850 0.122 Uiso calc PR 0.600(10) A 1 H
H81 0.3264 1.1648 0.7729 0.219 Uiso calc PR 0.600(10) A 1 H
H82 0.4289 1.1663 0.7039 0.219 Uiso calc PR 0.600(10) A 1 H
H83 0.4044 1.0372 0.7603 0.219 Uiso calc PR 0.600(10) A 1 H
H91 0.1534 1.1214 0.5851 0.216 Uiso calc PR 0.600(10) A 1 H
H92 0.2498 1.2327 0.5971 0.216 Uiso calc PR 0.600(10) A 1 H
H93 0.1651 1.2002 0.6763 0.216 Uiso calc PR 0.600(10) A 1 H
H7' 0.4199 1.0123 0.7444 0.154 Uiso calc PR 0.400(10) A 2 H
H81' 0.2552 1.0022 0.5361 0.163 Uiso calc PR 0.400(10) A 2 H
H82' 0.1493 1.0790 0.5780 0.163 Uiso calc PR 0.400(10) A 2 H
H83' 0.1779 0.9324 0.6085 0.163 Uiso calc PR 0.400(10) A 2 H
H91' 0.2598 1.2557 0.6363 0.217 Uiso calc PR 0.400(10) A 2 H
H92' 0.3465 1.2303 0.7184 0.217 Uiso calc PR 0.400(10) A 2 H
H93' 0.2108 1.2071 0.7287 0.217 Uiso calc PR 0.400(10) A 2 H

loop_
_atom_site_aniso_label
_atom_site_aniso_U_11
_atom_site_aniso_U_22
_atom_site_aniso_U_33
_atom_site_aniso_U_12
_atom_site_aniso_U_13
_atom_site_aniso_U_23
Co1 0.0151(3) 0.0245(3) 0.0221(3) 0.0003(2) -0.0024(2) -0.0034(2)
Co2 0.0169(3) 0.0225(3) 0.0228(3) 0.0014(2) 0.0047(2) -0.0036(2)
Co3 0.0163(2) 0.0166(2) 0.0174(2) -0.00030(10) 0.00040(10) -0.00060(10)
Co4 0.0203(2) 0.0165(2) 0.0189(2) 0.0004(2) 0.0008(2) -0.00190(10)
O1 0.0160(10) 0.0290(10) 0.0220(10) 0.0020(10) -0.0010(10) -0.0070(10)
O2 0.0160(10) 0.0410(10) 0.0420(10) 0.0000(10) 0.0030(10) -0.0150(10)
O3 0.0180(10) 0.055(2) 0.0250(10) 0.0000(10) -0.0020(10) 0.0010(10)
O4 0.0160(10) 0.0260(10) 0.0240(10) -0.0010(10) -0.0010(10) 0.0070(10)
O5 0.0300(10) 0.0250(10) 0.0390(10) -0.0010(10) -0.0130(10) -0.0030(10)
O6 0.0200(10) 0.0200(10) 0.0260(10) 0.0020(10) -0.0060(10) -0.0030(10)
O7 0.0300(10) 0.0400(10) 0.0310(10) 0.0140(10) 0.0120(10) 0.0060(10)
O8 0.0210(10) 0.0200(10) 0.0250(10) 0.0030(10) 0.0050(10) 0.0030(10)
O9 0.0190(10) 0.0200(10) 0.0280(10) 0.0000(10) 0.0060(10) -0.0030(10)
O10 0.0300(10) 0.0220(10) 0.0280(10) -0.0030(10) 0.0100(10) -0.0060(10)
O11 0.0290(10) 0.0160(10) 0.0200(10) 0.0000(10) -0.0020(10) 0.0000(10)
O12 0.0430(10) 0.0210(10) 0.0240(10) -0.0050(10) -0.0050(10) 0.0030(10)
O13 0.160(5) 0.110(4) 0.142(4) 0.049(4) 0.002(4) -0.022(3)
N1 0.066(3) 0.083(3) 0.060(3) 0.019(2) -0.001(2) 0.008(2)
C1 0.021(2) 0.027(2) 0.026(2) 0.0000(10) -0.0050(10) -0.0070(10)
C2 0.023(2) 0.037(2) 0.026(2) 0.0000(10) 0.0040(10) 0.0020(10)
C3 0.027(2) 0.019(2) 0.036(2) 0.0010(10) -0.0050(10) 0.0000(10)
C4 0.030(2) 0.028(2) 0.027(2) 0.0100(10) 0.0030(10) 0.0070(10)
C5 0.023(2) 0.029(2) 0.026(2) -0.0010(10) 0.0080(10) -0.0020(10)
C6 0.033(2) 0.0190(10) 0.024(2) -0.0030(10) -0.0040(10) -0.0020(10)
C7 0.102(9) 0.113(9) 0.087(8) 0.031(7) -0.028(6) -0.024(6)
C8 0.200(10) 0.100(9) 0.140(10) 0.057(9) -0.100(10) -0.039(8)
C9 0.130(10) 0.150(10) 0.150(10) 0.100(10) -0.020(10) 0.020(10)
C7' 0.20(2) 0.100(10) 0.080(10) 0.070(10) -0.057(12) -0.032(9)
C8' 0.090(10) 0.17(2) 0.060(9) 0.000(10) -0.012(8) 0.020(10)
C9' 0.10(2) 0.11(2) 0.23(3) 0.020(10) 0.00(2) 0.01(2)

loop_
_atom_type_symbol
_atom_type_description
_atom_type_scat_dispersion_real
_atom_type_scat_dispersion_imag
_atom_type_scat_source
C C 0.0033 0.0016 'International Tables Vol C Tables 4.2.6.8 and 6.1.1.4'
H H 0.0000 0.0000 'International Tables Vol C Tables 4.2.6.8 and 6.1.1.4'
N N 0.0061 0.0033 'International Tables Vol C Tables 4.2.6.8 and 6.1.1.4'
O O 0.0106 0.0060 'International Tables Vol C Tables 4.2.6.8 and 6.1.1.4'
Co Co 0.3494 0.9721 'International Tables Vol C Tables 4.2.6.8 and 6.1.1.4'

loop_
_geom_angle_atom_site_label_1
_geom_angle_atom_site_label_2
_geom_angle_atom_site_label_3
_geom_angle_site_symmetry_1
_geom_angle_site_symmetry_3
_geom_angle
_geom_angle_publ_flag
O1 Co1 O1 . 3_666 180 yes
O1 Co1 O3 . . 94.79(8) yes
O1 Co1 O3 . 3_666 85.21(8) yes
O1 Co1 O5 . . 90.92(8) yes
O1 Co1 O5 . 3_666 89.08(8) yes
O3 Co1 O3 . 3_666 180 yes
O3 Co1 O5 . . 91.50(8) yes
O3 Co1 O5 . 3_666 88.50(8) yes
O5 Co1 O5 . 3_666 180 yes
O2 Co2 O2 . 3_566 180 yes
O2 Co2 O7 . . 88.55(9) yes
O2 Co2 O7 . 3_566 91.45(9) yes
O4 Co3 O8 . . 77.27(7) yes
O2 Co2 O9 . . 91.90(8) yes
O2 Co2 O9 . 3_566 88.10(8) yes
O7 Co2 O7 . 3_566 180 yes
O7 Co2 O9 . . 93.30(8) yes
O7 Co2 O9 . 3_566 86.70(8) yes
O9 Co2 O9 . 3_566 180 yes
O1 Co3 O9 . . 95.47(8) yes
O1 Co3 O4 . . 89.86(8) yes
O1 Co3 O6 . . 95.48(7) yes
O1 Co3 O8 . . 97.72(8) yes
O1 Co3 O11 . . 172.48(8) yes
O4 Co3 O6 . . 94.26(7) yes
O4 Co3 O8 . . 77.27(7) yes
O4 Co3 O9 . . 170.46(8) yes
O4 Co3 O11 . . 87.18(7) yes
O6 Co3 O8 . . 164.27(7) yes
O6 Co3 O9 . . 93.09(7) yes
O6 Co3 O11 . . 77.87(7) yes
O8 Co3 O9 . . 94.14(8) yes
O8 Co3 O11 . . 88.38(7) yes
O9 Co3 O11 . . 88.44(7) yes
O4 Co4 O6 2_545 . 172.79(7) yes
O4 Co4 O8 2_545 2_545 76.90(7) yes
O4 Co4 O10 2_545 . 89.55(8) yes
O4 Co4 O11 2_545 . 94.57(7) yes
O4 Co4 O12 2_545 2_545 94.19(8) yes
O6 Co4 O8 . 2_545 102.80(8) yes
O6 Co4 O10 . . 90.40(8) yes
O6 Co4 O11 . . 78.22(7) yes
O6 Co4 O12 . 2_545 93.02(8) yes
O8 Co4 O10 2_545 . 166.32(8) yes
O8 Co4 O11 2_545 . 88.96(7) yes
O8 Co4 O12 2_545 2_545 90.07(8) yes
O10 Co4 O11 . . 90.26(8) yes
O10 Co4 O12 . 2_545 92.84(9) yes
O11 Co4 O12 . 2_545 170.73(8) yes
C1 O1 Co3 . . 127.4(2) no
C1 O1 Co1 . . 117.6(2) no
Co3 O1 Co1 . . 114.94(9) no
C1 O2 Co2 . . 141.1(2) no
C2 O3 Co1 . . 133.3(2) no
C2 O4 Co3 . . 132.1(2) no
C2 O4 Co4 . 2 127.0(2) no
Co3 O4 Co4 . 2 99.70(8) no
C3 O5 Co1 . . 133.9(2) no
C3 O6 Co3 . . 132.6(2) no
C3 O6 Co4 . . 127.8(2) no
Co3 O6 Co4 . . 98.07(8) no
C4 O7 Co2 . . 135.2(2) no
C4 O8 Co3 . . 134.5(2) no
C4 O8 Co4 . 2 126.9(2) no
Co3 O8 Co4 . 2 98.52(8) no
C5 O9 Co3 . . 127.9(2) no
C5 O9 Co2 . . 118.2(2) no
Co3 O9 Co2 . . 113.97(8) no
C5 O10 Co4 . . 130.9(2) no
C6 O11 Co4 . . 127.5(2) no
C6 O11 Co3 . . 131.8(2) no
Co4 O11 Co3 . . 97.61(7) no
C6 O12 Co4 . 2 128.2(2) no
C7 N1 C9 . . 123.8(6) no
C7' N1 C9' . . 122.8(8) no
C7 N1 C8 . . 121.0(6) no
C9 N1 C8 . . 115.2(8) no
C7' N1 C8' . . 118.9(7) no
C9' N1 C8' . . 118.0(10) no
O2 C1 O1 . . 126.4(3) no
O3 C2 O4 . . 126.9(3) no
O5 C3 O6 . . 127.1(3) no
O7 C4 O8 . . 126.4(3) no
O10 C5 O9 . . 127.5(3) no
O12 C6 O11 . . 126.3(3) no
O13 C7 N1 . . 118.9(6) no
O13 C7' N1 . . 116.3(7) no
O2 C1 H1 . . 116.8 no
O1 C1 H1 . . 116.8 no
O3 C2 H2 . . 116.6 no
O4 C2 H2 . . 116.6 no
O5 C3 H3 . . 116.4 no
O6 C3 H3 . . 116.4 no
O7 C4 H4 . . 116.8 no
O8 C4 H4 . . 116.8 no
O10 C5 H5 . . 116.3 no
O9 C5 H5 . . 116.3 no
O12 C6 H6 . . 116.8 no
O11 C6 H6 . . 116.8 no
O13 C7 H7 . . 120.6 no
N1 C7 H7 . . 120.6 no
N1 C8 H81 . . 109.5 no
N1 C8 H82 . . 109.5 no
N1 C8 H83 . . 109.5 no
N1 C9 H91 . . 109.5 no
N1 C9 H92 . . 109.5 no
N1 C9 H93 . . 109.5 no
O13 C7' H7' . . 121.9 no
N1 C7' H7' . . 121.9 no
N1 C8' H81' . . 109.5 no
N1 C8' H82' . . 109.5 no
H81' C8' H82' . . 109.5 no
N1 C8' H83' . . 109.5 no
H81' C8' H83' . . 109.5 no
H82' C8' H83' . . 109.5 no
N1 C9' H91' . . 109.5 no
N1 C9' H92' . . 109.5 no
H91' C9' H92' . . 109.5 no
N1 C9' H93' . . 109.5 no
H91' C9' H93' . . 109.5 no
H92' C9' H93' . . 109.5 no

loop_
_geom_bond_atom_site_label_1
_geom_bond_atom_site_label_2
_geom_bond_site_symmetry_2
_geom_bond_distance
_geom_bond_publ_flag
Co1 O1 . 2.142(2) yes
Co1 O1 3_666 2.142(2) no
Co1 O3 . 2.086(2) yes
Co1 O3 3_666 2.086(2) no
Co1 O5 . 2.066(2) yes
Co1 O5 3_666 2.066(2) no
Co2 O2 . 2.067(2) yes
Co2 O2 3_566 2.067(2) no
Co2 O7 . 2.080(2) yes
Co2 O7 3_566 2.080(2) no
Co2 O9 . 2.126(2) yes
Co2 O9 3_566 2.126(2) no
Co3 O1 . 2.062(2) yes
Co3 O4 . 2.088(2) yes
Co3 O6 . 2.109(2) yes
Co3 O8 . 2.110(2) yes
Co3 O9 . 2.085(2) yes
Co3 O11 . 2.126(2) yes
Co4 O4 2_545 2.100(2) yes
Co4 O6 . 2.111(2) yes
Co4 O8 2_545 2.116(2) yes
Co4 O10 . 2.055(2) yes
Co4 O11 . 2.108(2) yes
Co4 O12 2_545 2.050(2) yes
O1 C1 . 1.273(3) no
O2 C1 . 1.223(3) no
O3 C2 . 1.226(3) no
O4 C2 . 1.263(4) no
O5 C3 . 1.231(3) no
O6 C3 . 1.270(3) no
O7 C4 . 1.231(3) no
O8 C4 . 1.266(3) no
O9 C5 . 1.261(3) no
O10 C5 . 1.235(3) no
O11 C6 . 1.272(3) no
O12 C6 . 1.236(3) no
O13 C7 . 1.295(8) no
O13 C7' . 1.319(9) no
N1 C7 . 1.322(9) no
N1 C7' . 1.330(10) no
N1 C9 . 1.417(7) no
N1 C9' . 1.415(9) no
N1 C8 . 1.432(7) no
N1 C8' . 1.445(8) no
C1 H1 . 0.93 no
C2 H2 . 0.93 no
C3 H3 . 0.93 no
C4 H4 . 0.93 no
C5 H5 . 0.93 no
C6 H6 . 0.93 no
C7 H7 . 0.93 no
C8 H81 . 0.96 no
C8 H82 . 0.96 no
C8 H83 . 0.96 no
C9 H91 . 0.96 no
C9 H92 . 0.96 no
C9 H93 . 0.96 no
C7' H7' . 0.93 no
C8' H81' . 0.96 no
C8' H82' . 0.96 no
C8' H83' . 0.96 no
C9' H91' . 0.96 no
C9' H92' . 0.96 no
C9' H93' . 0.96 no

loop_
_geom_torsion_atom_site_label_1
_geom_torsion_atom_site_label_2
_geom_torsion_atom_site_label_3
_geom_torsion_atom_site_label_4
_geom_torsion_site_symmetry_1
_geom_torsion_site_symmetry_4
_geom_torsion
_geom_torsion_publ_flag
O9 Co3 O1 C1 . . -41.9(2) no
O4 Co3 O1 C1 . . 130.2(2) no
O6 Co3 O1 C1 . . -135.5(2) no
O8 Co3 O1 C1 . . 53.0(2) no
O9 Co3 O1 Co1 . . 134.60(10) no
O4 Co3 O1 Co1 . . -53.30(10) no
O6 Co3 O1 Co1 . . 41.00(10) no
O8 Co3 O1 Co1 . . -130.42(9) no
O5 Co1 O1 C1 . . 125.0(2) no
O5 Co1 O1 C1 3_666 . -55.0(2) no
O3 Co1 O1 C1 . . -143.4(2) no
O3 Co1 O1 C1 3_666 . 36.6(2) no
O5 Co1 O1 Co3 . . -51.90(10) no
O5 Co1 O1 Co3 3_666 . 128.10(10) no
O3 Co1 O1 Co3 . . 39.70(10) no
O3 Co1 O1 Co3 3_666 . -140.30(10) no
O7 Co2 O2 C1 . . -85.9(4) no
O7 Co2 O2 C1 3_566 . 94.1(4) no
O9 Co2 O2 C1 . . 7.4(4) no
O9 Co2 O2 C1 3_566 . -172.6(4) no
O5 Co1 O3 C2 . . 92.7(3) no
O5 Co1 O3 C2 3_666 . -87.3(3) no
O1 Co1 O3 C2 3_666 . -178.4(3) no
O1 Co1 O3 C2 . . 1.6(3) no
O1 Co3 O4 C2 . . 49.1(3) no
O6 Co3 O4 C2 . . -46.3(3) no
O8 Co3 O4 C2 . . 147.1(3) no
O11 Co3 O4 C2 . . -123.9(3) no
O1 Co3 O4 Co4 . 2 -118.93(8) no
O6 Co3 O4 Co4 . 2 145.59(8) no
O8 Co3 O4 Co4 . 2 -20.99(8) no
O11 Co3 O4 Co4 . 2 67.98(8) no
O3 Co1 O5 C3 . . -52.7(3) no
O3 Co1 O5 C3 3_666 . 127.3(3) no
O1 Co1 O5 C3 3_666 . -137.9(3) no
O1 Co1 O5 C3 . . 42.1(3) no
O1 Co3 O6 C3 . . -4.6(3) no
O9 Co3 O6 C3 . . -100.4(3) no
O4 Co3 O6 C3 . . 85.7(3) no
O8 Co3 O6 C3 . . 142.3(3) no
O11 Co3 O6 C3 . . 171.9(3) no
O1 Co3 O6 Co4 . . 161.96(8) no
O9 Co3 O6 Co4 . . 66.16(8) no
O4 Co3 O6 Co4 . . -107.77(8) no
O8 Co3 O6 Co4 . . -51.1(3) no
O11 Co3 O6 Co4 . . -21.58(7) no
O12 Co4 O6 C3 2_545 . 6.2(2) no
O10 Co4 O6 C3 . . 99.0(2) no
O11 Co4 O6 C3 . . -170.8(2) no
O8 Co4 O6 C3 2_545 . -84.6(2) no
O12 Co4 O6 Co3 2_545 . -161.31(8) no
O10 Co4 O6 Co3 . . -68.45(8) no
O11 Co4 O6 Co3 . . 21.74(7) no
O8 Co4 O6 Co3 2_545 . 107.93(8) no
O2 Co2 O7 C4 . . 61.1(3) no
O2 Co2 O7 C4 3_566 . -118.9(3) no
O9 Co2 O7 C4 . . -30.7(3) no
O9 Co2 O7 C4 3_566 . 149.3(3) no
O1 Co3 O8 C4 . . -74.4(3) no
O9 Co3 O8 C4 . . 21.7(3) no
O4 Co3 O8 C4 . . -162.5(3) no
O6 Co3 O8 C4 . . 138.8(3) no
O11 Co3 O8 C4 . . 110.0(3) no
O1 Co3 O8 Co4 . 2 108.85(8) no
O9 Co3 O8 Co4 . 2 -155.04(8) no
O4 Co3 O8 Co4 . 2 20.75(8) no
O6 Co3 O8 Co4 . 2 -37.9(3) no
O11 Co3 O8 Co4 . 2 -66.72(8) no
O1 Co3 O9 C5 . . -129.1(2) no
O6 Co3 O9 C5 . . -33.3(2) no
O8 Co3 O9 C5 . . 132.7(2) no
O11 Co3 O9 C5 . . 44.4(2) no
O1 Co3 O9 Co2 . . 51.90(10) no
O6 Co3 O9 Co2 . . 147.73(9) no
O8 Co3 O9 Co2 . . -46.30(10) no
O11 Co3 O9 Co2 . . -134.50(10) no
O2 Co2 O9 C5 . . 141.4(2) no
O2 Co2 O9 C5 3_566 . -38.6(2) no
O7 Co2 O9 C5 . . -129.9(2) no
O7 Co2 O9 C5 3_566 . 50.1(2) no
O2 Co2 O9 Co3 . . -39.60(10) no
O2 Co2 O9 Co3 3_566 . 140.50(10) no
O7 Co2 O9 Co3 . . 49.10(10) no
O7 Co2 O9 Co3 3_566 . -130.90(10) no
O12 Co4 O10 C5 2_545 . 136.7(3) no
O4 Co4 O10 C5 2_545 . -129.2(3) no
O11 Co4 O10 C5 . . -34.6(3) no
O6 Co4 O10 C5 . . 43.6(3) no
O8 Co4 O10 C5 2_545 . -121.3(3) no
O10 Co4 O11 C6 . . -129.5(2) no
O4 Co4 O11 C6 2_545 . -39.9(2) no
O6 Co4 O11 C6 . . 140.2(2) no
O8 Co4 O11 C6 2_545 . 36.9(2) no
O10 Co4 O11 Co3 . . 68.82(8) no
O4 Co4 O11 Co3 2_545 . 158.39(8) no
O6 Co4 O11 Co3 . . -21.53(8) no
O8 Co4 O11 Co3 2_545 . -124.84(8) no
O9 Co3 O11 C6 . . 127.6(3) no
O4 Co3 O11 C6 . . -43.9(3) no
O6 Co3 O11 C6 . . -138.9(3) no
O8 Co3 O11 C6 . . 33.4(3) no
O9 Co3 O11 Co4 . . -71.92(8) no
O4 Co3 O11 Co4 . . 116.55(8) no
O6 Co3 O11 Co4 . . 21.58(8) no
O8 Co3 O11 Co4 . . -166.11(8) no
Co2 O2 C1 O1 . . 8.4(6) no
Co3 O1 C1 O2 . . 13.6(5) no
Co1 O1 C1 O2 . . -162.9(3) no
Co1 O3 C2 O4 . . -17.1(5) no
Co3 O4 C2 O3 . . -15.3(5) no
Co4 O4 C2 O3 2 . 149.9(3) no
Co1 O5 C3 O6 . . -10.4(5) no
Co3 O6 C3 O5 . . -14.7(5) no
Co4 O6 C3 O5 . . -177.7(2) no
Co2 O7 C4 O8 . . 5.4(5) no
Co3 O8 C4 O7 . . 0.8(5) no
Co4 O8 C4 O7 2 . 176.8(2) no
Co4 O10 C5 O9 . . -3.2(5) no
Co3 O9 C5 O10 . . -3.2(5) no
Co2 O9 C5 O10 . . 175.7(2) no
Co4 O12 C6 O11 2 . 5.3(5) no
Co4 O11 C6 O12 . . -152.7(2) no
Co3 O11 C6 O12 . . 2.6(5) no
C9 N1 C7 O13 . . 179.9(3) no
C8 N1 C7 O13 . . 0.8(3) no
C9' N1 C7' O13 . . 179.8(4) no
C8' N1 C7' O13 . . 0.8(7) no
